data_1561512
loop_
_publ_author_name
'Khatun, Mansura'
'Stoyko, Stanislav S.'
'Mar, Arthur'

_publ_section_title
;
 Ternary arsenides ATt3As3 (A=K, Rb; Tt=Ge, Sn) with layered structures
;
_journal_name_full 'Journal of Solid State Chemistry'
_journal_page_first 229
_journal_page_last 235
_journal_paper_doi 10.1016/j.jssc.2016.03.035
_journal_volume 238
_journal_year 2016
_chemical_formula_structural 'Rb Sn3 As3'
_chemical_formula_sum 'As3 Rb Sn3'
_chemical_formula_weight 666.30
_chemical_name_common 'rubidium tin arsenide (1/3/3)'
_chemical_name_systematic 'rubidium tin arsenide (1/3/3)'
_space_group_crystal_system orthorhombic
_space_group_IT_number 62
_space_group_name_Hall '-P 2ac 2n'
_space_group_name_H-M_alt 'P n m a'
_atom_sites_solution_hydrogens .
_atom_sites_solution_primary direct
_atom_sites_solution_secondary difmap
_audit_creation_method SHELXL-2013
_cell_angle_alpha 90
_cell_angle_beta 90
_cell_angle_gamma 90
_cell_formula_units_Z 4
_cell_length_a 10.3211(11)
_cell_length_b 4.0917(4)
_cell_length_c 19.570(2)
_cell_measurement_reflns_used 2943
_cell_measurement_temperature 173(2)
_cell_measurement_theta_max 31.41
_cell_measurement_theta_min 2.87
_cell_volume 826.46(15)
_computing_cell_refinement 'Bruker SAINT 7.68A (Bruker, 2009)'
_computing_data_collection 'Bruker APEX 2 (Bruker, 2008)'
_computing_data_reduction 'Bruker SAINT 7.68A'
_computing_molecular_graphics 'ATOMS 5.1 (Dowty, 1999)'
_computing_publication_material 'Bruker SHELXTL'
_computing_structure_refinement 'SHELXL-2013 (Sheldrick, 2013)'
_computing_structure_solution 'SHELXS-97 (Sheldrick, 2008)'
_diffrn_ambient_temperature 173(2)
_diffrn_measured_fraction_theta_full 1.000
_diffrn_measured_fraction_theta_max 0.989
_diffrn_measurement_device_type 'Bruker PLATFORM/SMART APEX II CCD'
_diffrn_measurement_method '\w scans'
_diffrn_radiation_type MoK\a
_diffrn_radiation_wavelength 0.71073
_diffrn_reflns_av_R_equivalents 0.0616
_diffrn_reflns_av_unetI/netI 0.0364
_diffrn_reflns_Laue_measured_fraction_full 1.000
_diffrn_reflns_Laue_measured_fraction_max 0.989
_diffrn_reflns_limit_h_max 15
_diffrn_reflns_limit_h_min -15
_diffrn_reflns_limit_k_max 6
_diffrn_reflns_limit_k_min -6
_diffrn_reflns_limit_l_max 30
_diffrn_reflns_limit_l_min -30
_diffrn_reflns_number 11165
_diffrn_reflns_point_group_measured_fraction_full 1.000
_diffrn_reflns_point_group_measured_fraction_max 0.989
_diffrn_reflns_theta_full 25.242
_diffrn_reflns_theta_max 33.247
_diffrn_reflns_theta_min 2.081
_diffrn_source 'fine-focus sealed tube'
_exptl_absorpt_coefficient_mu 26.663
_exptl_absorpt_correction_T_max 0.6353
_exptl_absorpt_correction_T_min 0.1354
_exptl_absorpt_correction_type numerical
_exptl_absorpt_process_details 'Bruker SHELXTL (Sheldrick, 2013)'
_exptl_crystal_colour black
_exptl_crystal_density_diffrn 5.355
_exptl_crystal_description needle
_exptl_crystal_F_000 1144
_exptl_crystal_size_max 0.246
_exptl_crystal_size_mid 0.032
_exptl_crystal_size_min 0.026
_refine_diff_density_max 1.558
_refine_diff_density_min -1.475
_refine_diff_density_rms 0.333
_refine_ls_extinction_coef 0.00083(10)
_refine_ls_extinction_expression Fc^*^=kFc[1+0.001xFc^2^\l^3^/sin(2\q)]^-1/4^
_refine_ls_extinction_method SHELXL
_refine_ls_goodness_of_fit_ref 1.017
_refine_ls_hydrogen_treatment undef
_refine_ls_matrix_type full
_refine_ls_number_parameters 44
_refine_ls_number_reflns 1757
_refine_ls_number_restraints 0
_refine_ls_restrained_S_all 1.017
_refine_ls_R_factor_all 0.0426
_refine_ls_R_factor_gt 0.0271
_refine_ls_shift/su_max 0.001
_refine_ls_shift/su_mean 0.000
_refine_ls_structure_factor_coef Fsqd
_refine_ls_weighting_details 'w=1/[\s^2^(Fo^2^)+(0.0284P)^2^] where P=(Fo^2^+2Fc^2^)/3'
_refine_ls_weighting_scheme calc
_refine_ls_wR_factor_gt 0.0547
_refine_ls_wR_factor_ref 0.0603
_reflns_Friedel_coverage 0.000
_reflns_Friedel_fraction_full .
_reflns_Friedel_fraction_max .
_reflns_number_gt 1424
_reflns_number_total 1757
_reflns_threshold_expression 'I > 2\s(I)'
_cod_data_source_file mmc13.cif
_cod_data_source_block RbSn3As3
_cod_database_code 1561512
_shelx_space_group_comment
;
The symmetry employed for this shelxl refinement is uniquely defined
by the following loop, which should always be used as a source of
symmetry information in preference to the above space-group names.
They are only intended as comments.
;
_shelx_estimated_absorpt_t_min 0.059
_shelx_estimated_absorpt_t_max 0.544
_shelxl_version_number 2013-4

loop_
_space_group_symop_operation_xyz
'x, y, z'
'-x+1/2, -y, z+1/2'
'-x, y+1/2, -z'
'x+1/2, -y+1/2, -z+1/2'
'-x, -y, -z'
'x-1/2, y, -z-1/2'
'x, -y-1/2, z'
'-x-1/2, y-1/2, z-1/2'

loop_
_atom_site_label
_atom_site_type_symbol
_atom_site_fract_x
_atom_site_fract_y
_atom_site_fract_z
_atom_site_U_iso_or_equiv
_atom_site_adp_type
_atom_site_occupancy
_atom_site_site_symmetry_order
_atom_site_calc_flag
_atom_site_refinement_flags_posn
_atom_site_refinement_flags_adp
_atom_site_refinement_flags_occupancy
_atom_site_disorder_assembly
_atom_site_disorder_group
Rb Rb 0.21148(6) 0.2500 0.45983(3) 0.01619(13) Uani 1 2 d S T P . .
Sn1 Sn 0.31911(4) 0.2500 0.15156(2) 0.00965(9) Uani 1 2 d S T P . .
Sn2 Sn 0.39856(4) 0.2500 0.75851(2) 0.01032(9) Uani 1 2 d S T P . .
Sn3 Sn 0.52323(4) 0.2500 0.62419(2) 0.01153(9) Uani 1 2 d S T P . .
As1 As 0.02685(6) 0.2500 0.62355(3) 0.00948(12) Uani 1 2 d S T P . .
As2 As 0.11928(6) 0.2500 0.07152(3) 0.01081(13) Uani 1 2 d S T P . .
As3 As 0.26369(6) 0.2500 0.28165(3) 0.01039(13) Uani 1 2 d S T P . .

loop_
_atom_site_aniso_label
_atom_site_aniso_U_11
_atom_site_aniso_U_22
_atom_site_aniso_U_33
_atom_site_aniso_U_23
_atom_site_aniso_U_13
_atom_site_aniso_U_12
Rb 0.0169(3) 0.0160(3) 0.0157(3) 0.000 -0.0018(2) 0.000
Sn1 0.00882(19) 0.00936(17) 0.01076(18) 0.000 0.00078(14) 0.000
Sn2 0.01051(19) 0.00983(17) 0.01062(18) 0.000 -0.00097(14) 0.000
Sn3 0.00930(19) 0.01088(18) 0.01439(19) 0.000 0.00119(15) 0.000
As1 0.0087(3) 0.0095(3) 0.0103(3) 0.000 -0.0004(2) 0.000
As2 0.0114(3) 0.0099(3) 0.0111(3) 0.000 -0.0002(2) 0.000
As3 0.0103(3) 0.0102(3) 0.0107(3) 0.000 -0.0004(2) 0.000

loop_
_atom_type_symbol
_atom_type_description
_atom_type_scat_dispersion_real
_atom_type_scat_dispersion_imag
_atom_type_scat_source
As As 0.0499 2.0058 'International Tables Vol C Tables 4.2.6.8 and 6.1.1.4'
Rb Rb -0.9393 2.9676 'International Tables Vol C Tables 4.2.6.8 and 6.1.1.4'
Sn Sn -0.6537 1.4246 'International Tables Vol C Tables 4.2.6.8 and 6.1.1.4'

loop_
_geom_angle_atom_site_label_1
_geom_angle_atom_site_label_2
_geom_angle_atom_site_label_3
_geom_angle
_geom_angle_site_symmetry_1
_geom_angle_site_symmetry_3
As2 Rb As2 72.348(18) 2_565 2
As2 Rb As3 123.107(19) 2_565 .
As2 Rb As3 123.107(19) 2 .
As2 Rb As1 165.44(2) 2_565 5_556
As2 Rb As1 107.184(12) 2 5_556
As3 Rb As1 69.854(17) . 5_556
As2 Rb As1 107.184(12) 2_565 5_566
As2 Rb As1 165.44(2) 2 5_566
As3 Rb As1 69.854(17) . 5_566
As1 Rb As1 69.450(17) 5_556 5_566
As2 Rb As1 73.479(18) 2_565 .
As2 Rb As1 73.479(18) 2 .
As3 Rb As1 158.04(2) . .
As1 Rb As1 92.316(19) 5_556 .
As1 Rb As1 92.316(19) 5_566 .
As2 Rb Sn3 65.871(16) 2_565 5_666
As2 Rb Sn3 103.18(2) 2 5_666
As3 Rb Sn3 57.405(14) . 5_666
As1 Rb Sn3 127.21(2) 5_556 5_666
As1 Rb Sn3 89.438(15) 5_566 5_666
As1 Rb Sn3 137.869(14) . 5_666
As2 Rb Sn3 103.18(2) 2_565 5_656
As2 Rb Sn3 65.871(16) 2 5_656
As3 Rb Sn3 57.405(14) . 5_656
As1 Rb Sn3 89.438(15) 5_556 5_656
As1 Rb Sn3 127.21(2) 5_566 5_656
As1 Rb Sn3 137.869(14) . 5_656
Sn3 Rb Sn3 65.283(14) 5_666 5_656
As2 Rb Rb 126.174(9) 2_565 1_545
As2 Rb Rb 53.827(9) 2 1_545
As3 Rb Rb 90.0 . 1_545
As1 Rb Rb 55.274(8) 5_556 1_545
As1 Rb Rb 124.725(8) 5_566 1_545
As1 Rb Rb 90.0 . 1_545
Sn3 Rb Rb 122.642(7) 5_666 1_545
Sn3 Rb Rb 57.359(7) 5_656 1_545
As2 Rb Rb 53.827(9) 2_565 1_565
As2 Rb Rb 126.174(9) 2 1_565
As3 Rb Rb 90.0 . 1_565
As1 Rb Rb 124.725(8) 5_556 1_565
As1 Rb Rb 55.274(8) 5_566 1_565
As1 Rb Rb 90.0 . 1_565
Sn3 Rb Rb 57.359(7) 5_666 1_565
Sn3 Rb Rb 122.642(7) 5_656 1_565
Rb Rb Rb 180.0 1_545 1_565
As2 Rb Sn1 37.174(13) 2_565 2_565
As2 Rb Sn1 76.513(16) 2 2_565
As3 Rb Sn1 151.230(7) . 2_565
As1 Rb Sn1 128.27(2) 5_556 2_565
As1 Rb Sn1 94.325(14) 5_566 2_565
As1 Rb Sn1 37.796(10) . 2_565
Sn3 Rb Sn1 100.093(12) 5_666 2_565
Sn3 Rb Sn1 133.651(19) 5_656 2_565
Rb Rb Sn1 118.517(6) 1_545 2_565
Rb Rb Sn1 61.483(6) 1_565 2_565
As2 Rb Sn1 76.513(16) 2_565 2
As2 Rb Sn1 37.174(13) 2 2
As3 Rb Sn1 151.230(7) . 2
As1 Rb Sn1 94.325(14) 5_556 2
As1 Rb Sn1 128.27(2) 5_566 2
As1 Rb Sn1 37.796(10) . 2
Sn3 Rb Sn1 133.651(19) 5_666 2
Sn3 Rb Sn1 100.093(12) 5_656 2
Rb Rb Sn1 61.483(6) 1_545 2
Rb Rb Sn1 118.517(6) 1_565 2
Sn1 Rb Sn1 57.034(12) 2_565 2
As2 Sn1 As3 114.55(3) . .
As2 Sn1 As1 110.666(19) . 2_564
As3 Sn1 As1 109.482(18) . 2_564
As2 Sn1 As1 110.666(19) . 2_554
As3 Sn1 As1 109.482(18) . 2_554
As1 Sn1 As1 101.16(2) 2_564 2_554
As2 Sn1 Rb 53.969(16) . 2_554
As3 Sn1 Rb 146.945(12) . 2_554
As1 Sn1 Rb 103.404(18) 2_564 2_554
As1 Sn1 Rb 59.615(16) 2_554 2_554
As2 Sn1 Rb 53.969(16) . 2_564
As3 Sn1 Rb 146.945(12) . 2_564
As1 Sn1 Rb 59.615(16) 2_564 2_564
As1 Sn1 Rb 103.404(18) 2_554 2_564
Rb Sn1 Rb 57.034(12) 2_554 2_564
As1 Sn2 As3 99.449(19) 6_657 2
As1 Sn2 As3 99.449(19) 6_657 2_565
As3 Sn2 As3 99.40(3) 2 2_565
As1 Sn2 Sn3 124.08(2) 6_657 .
As3 Sn2 Sn3 115.224(16) 2 .
As3 Sn2 Sn3 115.224(16) 2_565 .
As2 Sn3 As2 97.44(2) 2 2_565
As2 Sn3 Sn2 95.886(18) 2 .
As2 Sn3 Sn2 95.886(18) 2_565 .
As2 Sn3 Rb 129.14(2) 2 5_666
As2 Sn3 Rb 79.662(17) 2_565 5_666
Sn2 Sn3 Rb 134.971(14) . 5_666
As2 Sn3 Rb 79.662(17) 2 5_656
As2 Sn3 Rb 129.14(2) 2_565 5_656
Sn2 Sn3 Rb 134.971(14) . 5_656
Rb Sn3 Rb 65.282(14) 5_666 5_656
Sn1 As1 Sn1 101.16(2) 2_565 2
Sn1 As1 Sn2 96.845(19) 2_565 6_557
Sn1 As1 Sn2 96.84(2) 2 6_557
Sn1 As1 Rb 160.95(2) 2_565 5_556
Sn1 As1 Rb 93.736(12) 2 5_556
Sn2 As1 Rb 93.06(2) 6_557 5_556
Sn1 As1 Rb 93.736(13) 2_565 5_566
Sn1 As1 Rb 160.95(2) 2 5_566
Sn2 As1 Rb 93.06(2) 6_557 5_566
Rb As1 Rb 69.451(17) 5_556 5_566
Sn1 As1 Rb 82.590(18) 2_565 .
Sn1 As1 Rb 82.590(18) 2 .
Sn2 As1 Rb 179.10(3) 6_557 .
Rb As1 Rb 87.685(19) 5_556 .
Rb As1 Rb 87.685(19) 5_566 .
Sn1 As2 Sn3 101.61(2) . 2_554
Sn1 As2 Sn3 101.61(2) . 2_564
Sn3 As2 Sn3 97.44(2) 2_554 2_564
Sn1 As2 Rb 88.86(2) . 2_554
Sn3 As2 Rb 93.870(12) 2_554 2_554
Sn3 As2 Rb 162.67(2) 2_564 2_554
Sn1 As2 Rb 88.86(2) . 2_564
Sn3 As2 Rb 162.67(2) 2_554 2_564
Sn3 As2 Rb 93.870(12) 2_564 2_564
Rb As2 Rb 72.347(18) 2_554 2_564
Sn1 As3 Sn2 88.400(19) . 2_554
Sn1 As3 Sn2 88.400(19) . 2_564
Sn2 As3 Sn2 99.41(3) 2_554 2_564
Sn1 As3 Rb 176.12(3) . .
Sn2 As3 Rb 94.102(19) 2_554 .
Sn2 As3 Rb 94.102(18) 2_564 .

loop_
_geom_bond_atom_site_label_1
_geom_bond_atom_site_label_2
_geom_bond_distance
_geom_bond_site_symmetry_2
Rb As2 3.4661(7) 2_565
Rb As2 3.4661(7) 2
Rb As3 3.5284(10) .
Rb As1 3.5915(7) 5_556
Rb As1 3.5915(7) 5_566
Rb As1 3.7277(10) .
Rb Sn3 3.7930(7) 5_666
Rb Sn3 3.7930(7) 5_656
Rb Rb 4.0917(4) 1_545
Rb Rb 4.0917(4) 1_565
Rb Sn1 4.2852(8) 2_565
Rb Sn1 4.2852(8) 2
Sn1 As2 2.5898(8) .
Sn1 As3 2.6094(8) .
Sn1 As1 2.6483(5) 2_564
Sn1 As1 2.6483(5) 2_554
Sn1 Rb 4.2853(7) 2_554
Sn1 Rb 4.2853(8) 2_564
Sn2 As1 2.6609(7) 6_657
Sn2 As3 2.6824(5) 2
Sn2 As3 2.6824(5) 2_565
Sn2 Sn3 2.9266(6) .
Sn3 As2 2.7224(5) 2
Sn3 As2 2.7224(5) 2_565
Sn3 Rb 3.7930(7) 5_666
Sn3 Rb 3.7930(7) 5_656
As1 Sn1 2.6483(5) 2_565
As1 Sn1 2.6483(5) 2
As1 Sn2 2.6610(7) 6_557
As1 Rb 3.5914(7) 5_556
As1 Rb 3.5914(7) 5_566
As2 Sn3 2.7224(5) 2_554
As2 Sn3 2.7224(5) 2_564
As2 Rb 3.4662(7) 2_554
As2 Rb 3.4662(7) 2_564
As3 Sn2 2.6824(5) 2_554
As3 Sn2 2.6824(5) 2_564
